data_4083338
loop_
_publ_author_name
'Annibale, Vincent T.'
'Song, Datong'

_publ_section_title
;
 Reaction of Dinuclear Rhodium 4,5-Diazafluorenyl-9-Carboxylate Complexes
 with H2and CO2
;
_journal_issue 11
_journal_name_full Organometallics
_journal_page_first 2776
_journal_paper_doi 10.1021/om500278a
_journal_volume 33
_journal_year 2014
_chemical_formula_sum 'C88 H78 N2 O3 P4 Rh2'
_chemical_formula_weight 1541.22
_chemical_name_systematic
;
 ?
;
_space_group_crystal_system triclinic
_space_group_IT_number 2
_space_group_name_Hall '-P 1'
_space_group_name_H-M_alt 'P -1'
_symmetry_space_group_name_Hall '-P 1'
_symmetry_space_group_name_H-M 'P -1'
_atom_sites_solution_hydrogens mixed
_audit_creation_method SHELXL-2013
_cell_angle_alpha 75.822(3)
_cell_angle_beta 84.103(3)
_cell_angle_gamma 79.322(3)
_cell_formula_units_Z 2
_cell_length_a 11.4599(7)
_cell_length_b 15.4442(10)
_cell_length_c 21.9188(12)
_cell_measurement_reflns_used 63208
_cell_measurement_temperature 150(2)
_cell_measurement_theta_max 27.597
_cell_measurement_theta_min 1.812
_cell_volume 3689.4(4)
_computing_structure_refinement 'SHELXL-2013 (Sheldrick, 2013)'
_diffrn_ambient_temperature 150(2)
_diffrn_measured_fraction_theta_full 1.000
_diffrn_measured_fraction_theta_max 0.991
_diffrn_radiation_type MoK\a
_diffrn_radiation_wavelength 0.71073
_diffrn_reflns_av_R_equivalents 0.0724
_diffrn_reflns_av_unetI/netI 0.0871
_diffrn_reflns_Laue_measured_fraction_full 1.000
_diffrn_reflns_Laue_measured_fraction_max 0.991
_diffrn_reflns_limit_h_max 14
_diffrn_reflns_limit_h_min -14
_diffrn_reflns_limit_k_max 20
_diffrn_reflns_limit_k_min -20
_diffrn_reflns_limit_l_max 28
_diffrn_reflns_limit_l_min -28
_diffrn_reflns_number 63208
_diffrn_reflns_point_group_measured_fraction_full 1.000
_diffrn_reflns_point_group_measured_fraction_max 0.991
_diffrn_reflns_theta_full 25.242
_diffrn_reflns_theta_max 27.597
_diffrn_reflns_theta_min 1.812
_exptl_absorpt_coefficient_mu 0.586
_exptl_absorpt_correction_T_max 0.7456
_exptl_absorpt_correction_T_min 0.6568
_exptl_absorpt_correction_type multi-scan
_exptl_absorpt_process_details 'Bruker Apex 2'
_exptl_crystal_colour orange
_exptl_crystal_density_diffrn 1.387
_exptl_crystal_description plate
_exptl_crystal_F_000 1588
_exptl_crystal_size_max 0.30
_exptl_crystal_size_mid 0.23
_exptl_crystal_size_min 0.08
_refine_diff_density_max 1.019
_refine_diff_density_min -0.692
_refine_diff_density_rms 0.095
_refine_ls_extinction_method none
_refine_ls_goodness_of_fit_ref 1.007
_refine_ls_hydrogen_treatment mixed
_refine_ls_matrix_type full
_refine_ls_number_parameters 902
_refine_ls_number_reflns 16955
_refine_ls_number_restraints 1
_refine_ls_restrained_S_all 1.010
_refine_ls_R_factor_all 0.0885
_refine_ls_R_factor_gt 0.0454
_refine_ls_shift/su_max 0.003
_refine_ls_shift/su_mean 0.000
_refine_ls_structure_factor_coef Fsqd
_refine_ls_weighting_details 'w=1/[\s^2^(Fo^2^)+(0.0353P)^2^+0.7616P] where P=(Fo^2^+2Fc^2^)/3'
_refine_ls_weighting_scheme calc
_refine_ls_wR_factor_gt 0.0838
_refine_ls_wR_factor_ref 0.0970
_reflns_Friedel_coverage 0.000
_reflns_number_gt 11325
_reflns_number_total 16955
_reflns_threshold_expression 'I > 2\s(I)'
_cod_data_source_file om500278a_si_002.cif
_cod_data_source_block 5(ether)
_cod_depositor_comments 'Adding full bibliography for 4083337--4083339.cif.'
_cod_database_code 4083338
_shelx_space_group_comment
;
The symmetry employed for this shelxl refinement is uniquely defined
by the following loop, which should always be used as a source of
symmetry information in preference to the above space-group names.
They are only intended as comments.
;
_shelxl_version_number 2013-4

loop_
_space_group_symop_operation_xyz
'x, y, z'
'-x, -y, -z'

loop_
_atom_site_label
_atom_site_type_symbol
_atom_site_fract_x
_atom_site_fract_y
_atom_site_fract_z
_atom_site_U_iso_or_equiv
_atom_site_adp_type
_atom_site_occupancy
_atom_site_site_symmetry_order
_atom_site_calc_flag
_atom_site_refinement_flags_posn
_atom_site_refinement_flags_adp
Rh1 Rh 0.49295(2) 0.77212(2) 0.15369(2) 0.01694(7) Uani 1 1 d . .
Rh2 Rh 1.02330(2) 0.30993(2) 0.33827(2) 0.02059(7) Uani 1 1 d . .
P3 P 1.18204(7) 0.24181(6) 0.29406(4) 0.02033(19) Uani 1 1 d . .
P1 P 0.36722(7) 0.68116(6) 0.13657(4) 0.01874(18) Uani 1 1 d . .
P2 P 0.59309(7) 0.88183(6) 0.16501(4) 0.02106(19) Uani 1 1 d . .
P4 P 1.06197(8) 0.25991(6) 0.43850(4) 0.0221(2) Uani 1 1 d . .
N2 N 0.6579(2) 0.68455(18) 0.13040(12) 0.0182(6) Uani 1 1 d . .
N1 N 0.5187(2) 0.67909(18) 0.24810(12) 0.0187(6) Uani 1 1 d . .
O2 O 0.95016(19) 0.39333(16) 0.25554(10) 0.0258(5) Uani 1 1 d . .
O1 O 0.8585(2) 0.39757(16) 0.34826(10) 0.0301(6) Uani 1 1 d . .
O3 O 0.8818(7) 0.1227(4) 0.1903(2) 0.154(3) Uani 1 1 d . .
C4 C 0.7878(3) 0.5541(2) 0.19396(14) 0.0182(7) Uani 1 1 d . .
C3 C 0.8654(3) 0.5486(2) 0.14040(15) 0.0243(8) Uani 1 1 d . .
H3A H 0.9351 0.5040 0.1423 0.029 Uiso 1 1 calc R U
C1 C 0.7331(3) 0.6766(2) 0.08012(14) 0.0210(7) Uani 1 1 d . .
H1A H 0.7160 0.7164 0.0404 0.025 Uiso 1 1 calc R U
C5 C 0.6892(3) 0.6246(2) 0.18450(14) 0.0175(7) Uani 1 1 d . .
C11 C 0.7804(3) 0.5057(2) 0.25902(15) 0.0225(8) Uani 1 1 d . .
C12 C 0.8640(3) 0.4306(2) 0.28833(15) 0.0239(8) Uani 1 1 d . .
C6 C 0.6213(3) 0.6223(2) 0.24157(14) 0.0162(7) Uani 1 1 d . .
C2 C 0.8357(3) 0.6110(2) 0.08480(15) 0.0244(8) Uani 1 1 d . .
H2A H 0.8874 0.6092 0.0482 0.029 Uiso 1 1 calc R U
C8 C 0.6127(3) 0.5336(2) 0.34743(15) 0.0228(8) Uani 1 1 d . .
H8A H 0.6424 0.4862 0.3815 0.027 Uiso 1 1 calc R U
C10 C 0.4615(3) 0.6615(2) 0.30501(15) 0.0223(7) Uani 1 1 d . .
H3 H 0.3882 0.6988 0.3124 0.027 Uiso 1 1 calc R U
C7 C 0.6760(3) 0.5488(2) 0.28823(14) 0.0184(7) Uani 1 1 d . .
C9 C 0.5065(3) 0.5897(2) 0.35427(15) 0.0261(8) Uani 1 1 d . .
H9A H 0.4620 0.5796 0.3936 0.031 Uiso 1 1 calc R U
C13 C 0.2892(3) 0.7091(2) 0.06332(15) 0.0208(7) Uani 1 1 d . .
C25 C 0.4532(3) 0.5692(2) 0.13566(15) 0.0207(7) Uani 1 1 d . .
C19 C 0.2429(3) 0.6626(2) 0.19539(15) 0.0224(7) Uani 1 1 d . .
C18 C 0.3012(3) 0.7859(3) 0.01648(16) 0.0284(8) Uani 1 1 d . .
H18A H 0.3491 0.8270 0.0222 0.034 Uiso 1 1 calc R U
C26 C 0.5079(3) 0.5541(2) 0.07830(16) 0.0264(8) Uani 1 1 d . .
H26A H 0.4901 0.5981 0.0403 0.032 Uiso 1 1 calc R U
C30 C 0.4803(3) 0.5046(2) 0.19088(16) 0.0247(8) Uani 1 1 d . .
H30A H 0.4445 0.5146 0.2302 0.030 Uiso 1 1 calc R U
C29 C 0.5597(3) 0.4254(2) 0.18889(17) 0.0316(9) Uani 1 1 d . .
H29A H 0.5778 0.3812 0.2268 0.038 Uiso 1 1 calc R U
C17 C 0.2431(3) 0.8029(3) -0.03911(16) 0.0332(9) Uani 1 1 d . .
H17A H 0.2512 0.8559 -0.0711 0.040 Uiso 1 1 calc R U
C20 C 0.1992(3) 0.5810(3) 0.21334(16) 0.0312(9) Uani 1 1 d . .
H20A H 0.2390 0.5304 0.1977 0.037 Uiso 1 1 calc R U
C14 C 0.2187(3) 0.6492(3) 0.05374(17) 0.0308(9) Uani 1 1 d . .
H14A H 0.2096 0.5962 0.0855 0.037 Uiso 1 1 calc R U
C24 C 0.1831(3) 0.7351(3) 0.21943(17) 0.0310(9) Uani 1 1 d . .
H24A H 0.2122 0.7910 0.2087 0.037 Uiso 1 1 calc R U
C15 C 0.1622(3) 0.6670(3) -0.00195(17) 0.0337(9) Uani 1 1 d . .
H15A H 0.1148 0.6261 -0.0084 0.040 Uiso 1 1 calc R U
C16 C 0.1746(3) 0.7438(3) -0.04797(17) 0.0339(9) Uani 1 1 d . .
H16A H 0.1355 0.7558 -0.0861 0.041 Uiso 1 1 calc R U
C27 C 0.5877(3) 0.4759(3) 0.07652(18) 0.0335(9) Uani 1 1 d . .
H27A H 0.6256 0.4666 0.0375 0.040 Uiso 1 1 calc R U
C21 C 0.0985(3) 0.5727(3) 0.25367(18) 0.0414(10) Uani 1 1 d . .
H21A H 0.0703 0.5165 0.2658 0.050 Uiso 1 1 calc R U
C28 C 0.6126(3) 0.4108(3) 0.13177(18) 0.0361(9) Uani 1 1 d . .
H28A H 0.6659 0.3562 0.1304 0.043 Uiso 1 1 calc R U
C23 C 0.0805(3) 0.7265(3) 0.25918(19) 0.0435(11) Uani 1 1 d . .
H23A H 0.0390 0.7769 0.2745 0.052 Uiso 1 1 calc R U
C22 C 0.0393(4) 0.6452(3) 0.27620(19) 0.0463(11) Uani 1 1 d . .
H22A H -0.0301 0.6394 0.3035 0.056 Uiso 1 1 calc R U
C31 C 0.7388(3) 0.8801(3) 0.12238(18) 0.0296(9) Uani 1 1 d . .
C32 C 0.7562(3) 0.9419(3) 0.06654(19) 0.0397(10) Uani 1 1 d . .
H32A H 0.6935 0.9896 0.0514 0.048 Uiso 1 1 calc R U
C35 C 0.8319(3) 0.8094(3) 0.1439(2) 0.0445(11) Uani 1 1 d . .
H35A H 0.8209 0.7660 0.1822 0.053 Uiso 1 1 calc R U
C33 C 0.8657(4) 0.9347(4) 0.0321(2) 0.0616(14) Uani 1 1 d . .
H33A H 0.8775 0.9774 -0.0064 0.074 Uiso 1 1 calc R U
C36 C 0.9399(4) 0.8032(4) 0.1092(3) 0.0626(15) Uani 1 1 d . .
H36A H 1.0029 0.7554 0.1238 0.075 Uiso 1 1 calc R U
C34 C 0.9564(4) 0.8655(4) 0.0540(3) 0.0729(18) Uani 1 1 d . .
H34A H 1.0309 0.8608 0.0306 0.088 Uiso 1 1 calc R U
C37 C 0.6222(3) 0.8813(2) 0.24575(17) 0.0324(9) Uani 1 1 d . .
C42 C 0.5272(4) 0.8734(3) 0.29057(18) 0.0440(11) Uani 1 1 d . .
H42A H 0.4542 0.8622 0.2797 0.053 Uiso 1 1 calc R U
C38 C 0.7296(4) 0.8937(3) 0.2632(2) 0.0553(13) Uani 1 1 d . .
H38A H 0.7958 0.8983 0.2334 0.066 Uiso 1 1 calc R U
C41 C 0.5390(6) 0.8819(3) 0.3510(2) 0.0685(16) Uani 1 1 d . .
H41A H 0.4730 0.8796 0.3811 0.082 Uiso 1 1 calc R U
C39 C 0.7401(6) 0.8996(4) 0.3250(3) 0.0810(19) Uani 1 1 d . .
H39A H 0.8138 0.9079 0.3371 0.097 Uiso 1 1 calc R U
C40 C 0.6471(7) 0.8936(4) 0.3673(2) 0.085(2) Uani 1 1 d . .
H40A H 0.6558 0.8975 0.4091 0.101 Uiso 1 1 calc R U
C43 C 0.5212(3) 0.9991(2) 0.13634(15) 0.0210(7) Uani 1 1 d . .
C48 C 0.4392(3) 1.0213(2) 0.09012(16) 0.0320(9) Uani 1 1 d . .
H48A H 0.4164 0.9745 0.0750 0.038 Uiso 1 1 calc R U
C44 C 0.5509(3) 1.0691(2) 0.15818(17) 0.0297(8) Uani 1 1 d . .
H44A H 0.6064 1.0556 0.1899 0.036 Uiso 1 1 calc R U
C45 C 0.5004(3) 1.1583(2) 0.13405(17) 0.0330(9) Uani 1 1 d . .
H45A H 0.5212 1.2054 0.1495 0.040 Uiso 1 1 calc R U
C46 C 0.4206(3) 1.1789(3) 0.08788(17) 0.0355(9) Uani 1 1 d . .
H46A H 0.3864 1.2401 0.0713 0.043 Uiso 1 1 calc R U
C47 C 0.3905(4) 1.1103(3) 0.06587(18) 0.0417(10) Uani 1 1 d . .
H47A H 0.3357 1.1244 0.0337 0.050 Uiso 1 1 calc R U
C49 C 1.1933(3) 0.2960(2) 0.20949(15) 0.0206(7) Uani 1 1 d . .
C52 C 1.1958(3) 0.3884(3) 0.08289(16) 0.0336(9) Uani 1 1 d . .
H52A H 1.1953 0.4208 0.0400 0.040 Uiso 1 1 calc R U
C50 C 1.2810(3) 0.3469(2) 0.18318(15) 0.0254(8) Uani 1 1 d . .
H50A H 1.3412 0.3506 0.2087 0.030 Uiso 1 1 calc R U
C53 C 1.1093(3) 0.3367(3) 0.10816(17) 0.0391(10) Uani 1 1 d . .
H53A H 1.0506 0.3321 0.0820 0.047 Uiso 1 1 calc R U
C51 C 1.2829(3) 0.3928(2) 0.12012(16) 0.0300(8) Uani 1 1 d . .
H51A H 1.3442 0.4271 0.1028 0.036 Uiso 1 1 calc R U
C54 C 1.1063(3) 0.2915(3) 0.17090(16) 0.0324(9) Uani 1 1 d . .
H54A H 1.0449 0.2572 0.1878 0.039 Uiso 1 1 calc R U
C55 C 1.3283(3) 0.2472(3) 0.31792(15) 0.0281(8) Uani 1 1 d . .
C56 C 1.3399(4) 0.3256(3) 0.33566(16) 0.0379(10) Uani 1 1 d . .
H56A H 1.2738 0.3732 0.3342 0.045 Uiso 1 1 calc R U
C57 C 1.4479(4) 0.3350(4) 0.35550(19) 0.0589(14) Uani 1 1 d . .
H57A H 1.4554 0.3885 0.3677 0.071 Uiso 1 1 calc R U
C59 C 1.5333(4) 0.1871(4) 0.3400(2) 0.0638(16) Uani 1 1 d . .
H59A H 1.5993 0.1394 0.3421 0.077 Uiso 1 1 calc R U
C60 C 1.4261(3) 0.1782(3) 0.31949(17) 0.0412(11) Uani 1 1 d . .
H60A H 1.4196 0.1250 0.3066 0.049 Uiso 1 1 calc R U
C58 C 1.5436(4) 0.2654(5) 0.3572(2) 0.0726(19) Uani 1 1 d . .
H58A H 1.6175 0.2716 0.3703 0.087 Uiso 1 1 calc R U
C61 C 1.1894(3) 0.1227(2) 0.29283(15) 0.0244(8) Uani 1 1 d . .
C62 C 1.2484(3) 0.0854(3) 0.24429(17) 0.0348(9) Uani 1 1 d . .
H62A H 1.2867 0.1225 0.2099 0.042 Uiso 1 1 calc R U
C66 C 1.1357(3) 0.0663(3) 0.34303(17) 0.0358(9) Uani 1 1 d . .
H66A H 1.0944 0.0906 0.3766 0.043 Uiso 1 1 calc R U
C63 C 1.2520(4) -0.0045(3) 0.24537(19) 0.0496(12) Uani 1 1 d . .
H63A H 1.2911 -0.0287 0.2114 0.060 Uiso 1 1 calc R U
C65 C 1.1419(4) -0.0245(3) 0.34469(18) 0.0516(12) Uani 1 1 d . .
H65A H 1.1066 -0.0627 0.3797 0.062 Uiso 1 1 calc R U
C64 C 1.1992(4) -0.0592(3) 0.2955(2) 0.0542(13) Uani 1 1 d . .
H64A H 1.2023 -0.1213 0.2962 0.065 Uiso 1 1 calc R U
C67 C 0.9224(3) 0.2580(2) 0.48814(15) 0.0245(8) Uani 1 1 d . .
C72 C 0.8189(3) 0.2514(2) 0.46286(16) 0.0306(9) Uani 1 1 d . .
H72A H 0.8212 0.2461 0.4205 0.037 Uiso 1 1 calc R U
C68 C 0.9154(3) 0.2660(2) 0.55075(16) 0.0329(9) Uani 1 1 d . .
H68A H 0.9849 0.2705 0.5692 0.039 Uiso 1 1 calc R U
C70 C 0.7058(4) 0.2608(3) 0.55994(18) 0.0394(10) Uani 1 1 d . .
H70A H 0.6321 0.2621 0.5842 0.047 Uiso 1 1 calc R U
C71 C 0.7124(3) 0.2524(3) 0.49914(18) 0.0376(10) Uani 1 1 d . .
H71A H 0.6427 0.2472 0.4813 0.045 Uiso 1 1 calc R U
C69 C 0.8079(4) 0.2672(3) 0.58580(17) 0.0399(10) Uani 1 1 d . .
H69A H 0.8043 0.2726 0.6282 0.048 Uiso 1 1 calc R U
C73 C 1.1290(3) 0.3411(3) 0.46655(16) 0.0318(9) Uani 1 1 d . .
C74 C 1.1033(4) 0.4308(3) 0.4350(2) 0.0529(12) Uani 1 1 d . .
H74A H 1.0562 0.4471 0.3994 0.063 Uiso 1 1 calc R U
C78 C 1.1987(4) 0.3191(3) 0.5182(2) 0.0519(12) Uani 1 1 d . .
H78A H 1.2183 0.2577 0.5402 0.062 Uiso 1 1 calc R U
C76 C 1.2126(6) 0.4750(4) 0.5056(3) 0.094(2) Uani 1 1 d . .
H76A H 1.2410 0.5209 0.5190 0.112 Uiso 1 1 calc R U
C77 C 1.2395(5) 0.3857(4) 0.5376(3) 0.0759(17) Uani 1 1 d . .
H77A H 1.2863 0.3702 0.5733 0.091 Uiso 1 1 calc R U
C75 C 1.1451(5) 0.4970(4) 0.4546(3) 0.0828(19) Uani 1 1 d . .
H75A H 1.1268 0.5585 0.4324 0.099 Uiso 1 1 calc R U
C79 C 1.1504(3) 0.1508(2) 0.47426(15) 0.0270(8) Uani 1 1 d . .
C80 C 1.0983(3) 0.0785(2) 0.50963(16) 0.0325(9) Uani 1 1 d . .
H80A H 1.0150 0.0869 0.5196 0.039 Uiso 1 1 calc R U
C84 C 1.2730(3) 0.1357(3) 0.46053(16) 0.0339(9) Uani 1 1 d . .
H84A H 1.3110 0.1846 0.4377 0.041 Uiso 1 1 calc R U
C81 C 1.1671(4) -0.0064(3) 0.53062(19) 0.0439(11) Uani 1 1 d . .
H81A H 1.1311 -0.0548 0.5560 0.053 Uiso 1 1 calc R U
C82 C 1.2873(4) -0.0195(3) 0.51435(19) 0.0476(12) Uani 1 1 d . .
H82A H 1.3339 -0.0777 0.5273 0.057 Uiso 1 1 calc R U
C83 C 1.3397(4) 0.0511(3) 0.47951(18) 0.0432(11) Uani 1 1 d . .
H83A H 1.4226 0.0416 0.4684 0.052 Uiso 1 1 calc R U
C89 C 1.0207(8) 0.0362(5) 0.1371(3) 0.131(3) Uani 1 1 d . .
H89A H 0.9689 0.0215 0.1095 0.197 Uiso 1 1 calc R U
H89B H 1.0869 -0.0140 0.1476 0.197 Uiso 1 1 calc R U
H89C H 1.0520 0.0913 0.1154 0.197 Uiso 1 1 calc R U
C86 C 0.8050(6) 0.2274(5) 0.2498(4) 0.124(3) Uani 1 1 d D .
H86A H 0.8346 0.2308 0.2893 0.187 Uiso 1 1 calc R U
H86B H 0.7186 0.2471 0.2504 0.187 Uiso 1 1 calc R U
H86C H 0.8430 0.2668 0.2143 0.187 Uiso 1 1 calc R U
C87 C 0.8318(11) 0.1377(5) 0.2429(4) 0.194(5) Uani 1 1 d D .
H87A H 0.8842 0.1026 0.2768 0.233 Uiso 1 1 calc R U
H87B H 0.7568 0.1126 0.2504 0.233 Uiso 1 1 calc R U
C88 C 0.9547(7) 0.0502(7) 0.1930(5) 0.144(4) Uani 1 1 d . .
H88A H 0.9103 -0.0008 0.2091 0.172 Uiso 1 1 calc R U
H88B H 1.0121 0.0466 0.2248 0.172 Uiso 1 1 calc R U
H2 H 0.478(3) 0.828(2) 0.0916(15) 0.040(10) Uiso 1 1 d . .
H1 H 0.386(3) 0.831(2) 0.1725(14) 0.026(9) Uiso 1 1 d . .

loop_
_atom_site_aniso_label
_atom_site_aniso_U_11
_atom_site_aniso_U_22
_atom_site_aniso_U_33
_atom_site_aniso_U_23
_atom_site_aniso_U_13
_atom_site_aniso_U_12
Rh1 0.01684(14) 0.01406(15) 0.01921(14) -0.00323(10) -0.00367(10) -0.00018(11)
Rh2 0.02300(15) 0.01835(16) 0.01749(14) -0.00244(11) -0.00408(10) 0.00330(11)
P3 0.0206(5) 0.0189(5) 0.0202(4) -0.0024(4) -0.0030(3) -0.0021(4)
P1 0.0175(4) 0.0178(5) 0.0211(4) -0.0054(3) -0.0018(3) -0.0020(4)
P2 0.0214(5) 0.0178(5) 0.0247(5) -0.0045(4) -0.0077(4) -0.0018(4)
P4 0.0293(5) 0.0179(5) 0.0179(4) -0.0036(3) -0.0052(4) 0.0009(4)
N2 0.0191(14) 0.0185(16) 0.0178(14) -0.0040(11) -0.0024(11) -0.0047(12)
N1 0.0199(14) 0.0171(15) 0.0187(14) -0.0056(11) -0.0015(11) 0.0000(12)
O2 0.0252(13) 0.0251(14) 0.0217(12) -0.0029(10) -0.0022(10) 0.0064(11)
O1 0.0322(14) 0.0298(15) 0.0195(13) -0.0009(10) -0.0024(10) 0.0109(11)
O3 0.263(7) 0.107(5) 0.054(3) -0.008(3) 0.032(4) 0.028(4)
C4 0.0164(16) 0.0158(18) 0.0215(17) -0.0039(13) -0.0021(13) -0.0008(14)
C3 0.0204(18) 0.027(2) 0.0249(18) -0.0081(15) -0.0005(14) 0.0012(15)
C1 0.0247(18) 0.023(2) 0.0148(16) -0.0014(13) -0.0037(13) -0.0056(15)
C5 0.0154(16) 0.0193(18) 0.0181(16) -0.0040(13) -0.0032(12) -0.0029(14)
C11 0.0185(17) 0.024(2) 0.0223(18) -0.0022(14) -0.0030(13) 0.0002(15)
C12 0.0236(19) 0.025(2) 0.0211(18) -0.0037(15) -0.0025(14) -0.0002(15)
C6 0.0157(16) 0.0147(17) 0.0184(16) -0.0028(13) -0.0043(12) -0.0027(13)
C2 0.0254(19) 0.030(2) 0.0186(17) -0.0078(15) 0.0027(14) -0.0046(16)
C8 0.0301(19) 0.0193(19) 0.0177(17) -0.0014(14) -0.0016(14) -0.0044(15)
C10 0.0240(18) 0.021(2) 0.0217(18) -0.0090(14) 0.0037(14) -0.0011(15)
C7 0.0195(17) 0.0152(18) 0.0210(17) -0.0037(13) -0.0049(13) -0.0029(14)
C9 0.030(2) 0.029(2) 0.0177(17) -0.0052(15) 0.0048(14) -0.0047(17)
C13 0.0153(16) 0.025(2) 0.0227(18) -0.0083(14) -0.0034(13) -0.0002(14)
C25 0.0192(17) 0.0159(18) 0.0291(19) -0.0076(14) -0.0039(14) -0.0038(14)
C19 0.0196(17) 0.025(2) 0.0228(18) -0.0053(14) -0.0032(13) -0.0040(15)
C18 0.0208(18) 0.036(2) 0.029(2) -0.0059(16) -0.0023(14) -0.0075(16)
C26 0.0239(19) 0.029(2) 0.0281(19) -0.0104(16) -0.0008(15) -0.0047(16)
C30 0.0247(19) 0.024(2) 0.0296(19) -0.0099(15) -0.0010(14) -0.0092(16)
C29 0.031(2) 0.023(2) 0.039(2) -0.0045(17) -0.0070(17) -0.0014(17)
C17 0.026(2) 0.045(3) 0.025(2) -0.0001(17) -0.0016(15) -0.0089(18)
C20 0.028(2) 0.030(2) 0.037(2) -0.0077(17) 0.0008(16) -0.0095(17)
C14 0.027(2) 0.030(2) 0.037(2) -0.0098(17) -0.0077(16) -0.0028(17)
C24 0.025(2) 0.031(2) 0.038(2) -0.0120(17) 0.0037(16) -0.0059(17)
C15 0.027(2) 0.038(2) 0.042(2) -0.0174(19) -0.0110(17) -0.0025(18)
C16 0.0231(19) 0.054(3) 0.028(2) -0.0174(19) -0.0064(15) -0.0012(18)
C27 0.032(2) 0.035(2) 0.038(2) -0.0208(18) 0.0056(17) -0.0034(18)
C21 0.037(2) 0.042(3) 0.044(2) -0.004(2) 0.0075(19) -0.018(2)
C28 0.035(2) 0.023(2) 0.052(3) -0.0163(19) -0.0003(18) 0.0004(17)
C23 0.037(2) 0.049(3) 0.047(3) -0.023(2) 0.0103(19) -0.005(2)
C22 0.036(2) 0.064(3) 0.041(2) -0.014(2) 0.0127(19) -0.017(2)
C31 0.0201(19) 0.029(2) 0.046(2) -0.0189(18) -0.0036(16) -0.0065(16)
C32 0.030(2) 0.045(3) 0.051(3) -0.023(2) 0.0081(18) -0.0131(19)
C35 0.022(2) 0.036(3) 0.085(3) -0.030(2) -0.015(2) -0.0019(18)
C33 0.052(3) 0.073(4) 0.068(3) -0.028(3) 0.027(3) -0.034(3)
C36 0.023(2) 0.056(4) 0.127(5) -0.055(3) -0.012(3) -0.001(2)
C34 0.028(3) 0.086(5) 0.127(5) -0.074(4) 0.023(3) -0.017(3)
C37 0.051(2) 0.017(2) 0.030(2) -0.0035(16) -0.0186(18) -0.0033(18)
C42 0.076(3) 0.031(2) 0.031(2) -0.0104(18) -0.006(2) -0.017(2)
C38 0.069(3) 0.055(3) 0.049(3) -0.010(2) -0.034(2) -0.013(2)
C41 0.137(5) 0.044(3) 0.031(3) -0.009(2) 0.000(3) -0.035(3)
C39 0.129(6) 0.064(4) 0.062(4) -0.009(3) -0.061(4) -0.022(4)
C40 0.182(7) 0.050(3) 0.031(3) -0.003(3) -0.044(4) -0.033(4)
C43 0.0209(17) 0.0153(19) 0.0241(18) -0.0007(14) 0.0010(13) -0.0029(14)
C48 0.043(2) 0.019(2) 0.034(2) -0.0044(16) -0.0138(17) 0.0002(17)
C44 0.031(2) 0.025(2) 0.034(2) -0.0064(16) -0.0049(16) -0.0067(17)
C45 0.040(2) 0.016(2) 0.043(2) -0.0073(17) 0.0042(18) -0.0068(17)
C46 0.044(2) 0.018(2) 0.038(2) -0.0017(17) -0.0010(18) 0.0036(18)
C47 0.056(3) 0.029(2) 0.037(2) -0.0001(18) -0.021(2) 0.001(2)
C49 0.0204(17) 0.0189(19) 0.0223(17) -0.0069(14) 0.0007(13) -0.0008(14)
C52 0.045(2) 0.030(2) 0.0221(19) -0.0029(16) -0.0033(16) -0.0014(19)
C50 0.033(2) 0.021(2) 0.0248(18) -0.0064(15) -0.0061(15) -0.0057(16)
C53 0.034(2) 0.056(3) 0.028(2) -0.0056(19) -0.0073(16) -0.011(2)
C51 0.042(2) 0.024(2) 0.0269(19) -0.0060(15) 0.0018(16) -0.0145(17)
C54 0.0234(19) 0.041(3) 0.032(2) -0.0032(17) -0.0011(15) -0.0120(17)
C55 0.0220(19) 0.038(2) 0.0213(18) 0.0004(16) -0.0045(14) -0.0055(17)
C56 0.047(2) 0.047(3) 0.023(2) -0.0004(18) -0.0076(17) -0.023(2)
C57 0.066(3) 0.093(4) 0.030(2) -0.009(2) -0.008(2) -0.050(3)
C59 0.026(2) 0.110(5) 0.043(3) 0.004(3) -0.009(2) -0.004(3)
C60 0.025(2) 0.058(3) 0.032(2) 0.0026(19) -0.0029(16) -0.003(2)
C58 0.041(3) 0.146(6) 0.036(3) -0.004(3) -0.012(2) -0.044(4)
C61 0.0235(18) 0.020(2) 0.0269(19) -0.0030(15) 0.0009(14) -0.0019(15)
C62 0.037(2) 0.027(2) 0.035(2) -0.0076(17) 0.0158(17) -0.0030(18)
C66 0.052(3) 0.032(2) 0.025(2) -0.0116(17) 0.0090(17) -0.011(2)
C63 0.072(3) 0.031(3) 0.041(3) -0.0150(19) 0.023(2) -0.004(2)
C65 0.092(4) 0.030(3) 0.034(2) -0.0087(19) 0.024(2) -0.027(2)
C64 0.092(4) 0.022(2) 0.050(3) -0.016(2) 0.017(2) -0.016(2)
C67 0.034(2) 0.0145(19) 0.0226(18) -0.0045(14) -0.0016(15) 0.0017(15)
C72 0.039(2) 0.026(2) 0.0229(19) -0.0046(15) -0.0001(16) 0.0019(17)
C68 0.048(2) 0.024(2) 0.026(2) -0.0056(16) -0.0012(17) -0.0031(18)
C70 0.044(3) 0.031(2) 0.040(2) -0.0119(18) 0.0149(19) -0.0023(19)
C71 0.033(2) 0.035(3) 0.042(2) -0.0091(19) 0.0006(18) 0.0004(18)
C69 0.061(3) 0.034(2) 0.025(2) -0.0127(17) 0.0138(19) -0.009(2)
C73 0.043(2) 0.029(2) 0.026(2) -0.0101(16) -0.0062(16) -0.0058(18)
C74 0.083(4) 0.034(3) 0.047(3) -0.012(2) -0.019(2) -0.012(2)
C78 0.063(3) 0.049(3) 0.051(3) -0.018(2) -0.023(2) -0.008(2)
C76 0.139(6) 0.060(4) 0.107(5) -0.042(4) -0.047(4) -0.026(4)
C77 0.097(4) 0.073(4) 0.077(4) -0.030(3) -0.044(3) -0.023(3)
C75 0.139(5) 0.037(3) 0.085(4) -0.019(3) -0.039(4) -0.021(3)
C79 0.036(2) 0.025(2) 0.0174(18) -0.0035(15) -0.0107(15) 0.0034(17)
C80 0.039(2) 0.025(2) 0.032(2) -0.0053(16) -0.0090(17) -0.0001(18)
C84 0.036(2) 0.038(2) 0.0231(19) -0.0007(16) -0.0087(16) 0.0013(18)
C81 0.059(3) 0.019(2) 0.050(3) 0.0031(18) -0.019(2) -0.004(2)
C82 0.057(3) 0.030(3) 0.051(3) -0.007(2) -0.026(2) 0.017(2)
C83 0.044(2) 0.048(3) 0.032(2) -0.007(2) -0.0112(18) 0.010(2)
C89 0.196(9) 0.108(6) 0.099(5) -0.065(5) -0.090(6) 0.051(6)
C86 0.105(5) 0.138(8) 0.149(7) -0.061(6) 0.061(5) -0.066(5)
C87 0.337(16) 0.138(10) 0.107(7) -0.014(7) 0.060(8) -0.095(10)
C88 0.087(6) 0.161(10) 0.165(9) 0.017(8) -0.002(6) -0.054(6)

loop_
_atom_type_symbol
_atom_type_description
_atom_type_scat_dispersion_real
_atom_type_scat_dispersion_imag
_atom_type_scat_source
C C 0.0033 0.0016 'International Tables Vol C Tables 4.2.6.8 and 6.1.1.4'
H H 0.0000 0.0000 'International Tables Vol C Tables 4.2.6.8 and 6.1.1.4'
N N 0.0061 0.0033 'International Tables Vol C Tables 4.2.6.8 and 6.1.1.4'
O O 0.0106 0.0060 'International Tables Vol C Tables 4.2.6.8 and 6.1.1.4'
P P 0.1023 0.0942 'International Tables Vol C Tables 4.2.6.8 and 6.1.1.4'
Rh Rh -1.1178 0.9187 'International Tables Vol C Tables 4.2.6.8 and 6.1.1.4'

loop_
_geom_angle_atom_site_label_1
_geom_angle_atom_site_label_2
_geom_angle_atom_site_label_3
_geom_angle
N2 Rh1 N1 81.22(9)
N2 Rh1 P2 92.84(7)
N1 Rh1 P2 98.74(7)
N2 Rh1 P1 95.20(7)
N1 Rh1 P1 87.47(7)
P2 Rh1 P1 170.52(3)
O2 Rh2 O1 62.54(8)
O2 Rh2 P3 97.74(6)
O1 Rh2 P3 160.28(6)
O2 Rh2 P4 160.19(7)
O1 Rh2 P4 99.16(6)
P3 Rh2 P4 100.43(3)
O2 Rh2 C12 31.38(9)
O1 Rh2 C12 31.25(9)
P3 Rh2 C12 129.07(8)
P4 Rh2 C12 129.66(8)
C55 P3 C61 104.41(16)
C55 P3 C49 101.37(15)
C61 P3 C49 101.95(15)
C55 P3 Rh2 118.88(12)
C61 P3 Rh2 118.43(11)
C49 P3 Rh2 109.26(10)
C25 P1 C19 106.30(15)
C25 P1 C13 102.23(14)
C19 P1 C13 100.60(14)
C25 P1 Rh1 108.74(10)
C19 P1 Rh1 116.17(11)
C13 P1 Rh1 121.12(12)
C31 P2 C43 102.28(16)
C31 P2 C37 104.53(17)
C43 P2 C37 101.61(16)
C31 P2 Rh1 114.02(12)
C43 P2 Rh1 116.18(11)
C37 P2 Rh1 116.35(13)
C79 P4 C73 102.76(16)
C79 P4 C67 101.88(16)
C73 P4 C67 101.21(16)
C79 P4 Rh2 126.39(11)
C73 P4 Rh2 111.37(12)
C67 P4 Rh2 110.14(11)
C1 N2 C5 114.8(3)
C1 N2 Rh1 138.6(2)
C5 N2 Rh1 106.54(19)
C10 N1 C6 115.0(3)
C10 N1 Rh1 139.4(2)
C6 N1 Rh1 105.50(19)
C12 O2 Rh2 90.71(18)
C12 O1 Rh2 89.36(19)
C88 O3 C87 116.8(8)
C3 C4 C5 115.3(3)
C3 C4 C11 136.9(3)
C5 C4 C11 107.8(3)
C2 C3 C4 117.1(3)
N2 C1 C2 121.6(3)
N2 C5 C6 122.9(3)
N2 C5 C4 128.2(3)
C6 C5 C4 108.9(3)
C12 C11 C7 127.0(3)
C12 C11 C4 125.8(3)
C7 C11 C4 107.2(3)
O1 C12 O2 117.1(3)
O1 C12 C11 122.0(3)
O2 C12 C11 120.9(3)
O1 C12 Rh2 59.39(16)
O2 C12 Rh2 57.91(15)
C11 C12 Rh2 174.5(3)
N1 C6 C5 123.8(3)
N1 C6 C7 127.6(3)
C5 C6 C7 108.5(3)
C3 C2 C1 122.9(3)
C9 C8 C7 117.8(3)
N1 C10 C9 122.2(3)
C8 C7 C6 115.1(3)
C8 C7 C11 137.1(3)
C6 C7 C11 107.7(3)
C8 C9 C10 122.3(3)
C18 C13 C14 119.0(3)
C18 C13 P1 122.0(3)
C14 C13 P1 118.9(3)
C30 C25 C26 119.2(3)
C30 C25 P1 121.8(3)
C26 C25 P1 118.2(3)
C24 C19 C20 118.1(3)
C24 C19 P1 118.7(3)
C20 C19 P1 122.9(3)
C13 C18 C17 120.0(3)
C27 C26 C25 120.4(3)
C25 C30 C29 120.2(3)
C28 C29 C30 120.1(3)
C16 C17 C18 120.4(4)
C21 C20 C19 120.8(4)
C15 C14 C13 120.1(4)
C19 C24 C23 120.6(4)
C16 C15 C14 120.3(4)
C17 C16 C15 120.2(3)
C26 C27 C28 120.0(3)
C22 C21 C20 120.4(4)
C29 C28 C27 120.0(3)
C22 C23 C24 120.1(4)
C21 C22 C23 119.9(4)
C32 C31 C35 119.3(4)
C32 C31 P2 121.3(3)
C35 C31 P2 119.2(3)
C31 C32 C33 120.3(4)
C36 C35 C31 119.8(5)
C34 C33 C32 119.8(5)
C34 C36 C35 120.4(5)
C36 C34 C33 120.5(5)
C38 C37 C42 119.1(4)
C38 C37 P2 123.9(3)
C42 C37 P2 116.9(3)
C41 C42 C37 120.2(4)
C37 C38 C39 119.6(5)
C40 C41 C42 119.5(5)
C40 C39 C38 120.5(5)
C39 C40 C41 121.0(5)
C48 C43 C44 118.1(3)
C48 C43 P2 121.0(3)
C44 C43 P2 120.9(2)
C47 C48 C43 120.8(3)
C45 C44 C43 120.7(3)
C46 C45 C44 120.4(3)
C45 C46 C47 119.5(3)
C46 C47 C48 120.5(3)
C50 C49 C54 118.1(3)
C50 C49 P3 122.3(2)
C54 C49 P3 119.4(3)
C51 C52 C53 119.5(3)
C49 C50 C51 121.4(3)
C52 C53 C54 121.1(3)
C52 C51 C50 119.7(3)
C53 C54 C49 120.2(3)
C56 C55 C60 119.4(3)
C56 C55 P3 116.7(3)
C60 C55 P3 124.0(3)
C55 C56 C57 120.6(4)
C58 C57 C56 119.3(5)
C58 C59 C60 120.0(5)
C59 C60 C55 120.0(4)
C59 C58 C57 120.8(4)
C62 C61 C66 118.2(3)
C62 C61 P3 122.8(3)
C66 C61 P3 119.0(3)
C63 C62 C61 120.8(3)
C65 C66 C61 120.8(3)
C64 C63 C62 120.1(4)
C64 C65 C66 119.7(4)
C63 C64 C65 120.3(4)
C72 C67 C68 118.1(3)
C72 C67 P4 119.7(2)
C68 C67 P4 122.1(3)
C71 C72 C67 120.4(3)
C69 C68 C67 120.3(4)
C71 C70 C69 119.0(4)
C70 C71 C72 121.3(4)
C70 C69 C68 120.9(3)
C74 C73 C78 118.5(4)
C74 C73 P4 116.7(3)
C78 C73 P4 124.8(3)
C75 C74 C73 120.7(4)
C77 C78 C73 120.4(4)
C75 C76 C77 119.7(5)
C78 C77 C76 120.3(5)
C76 C75 C74 120.5(5)
C80 C79 C84 117.9(3)
C80 C79 P4 122.2(3)
C84 C79 P4 119.5(3)
C79 C80 C81 120.8(4)
C83 C84 C79 121.0(4)
C82 C81 C80 119.7(4)
C83 C82 C81 120.1(4)
C82 C83 C84 120.4(4)
O3 C87 C86 118.6(7)
O3 C88 C89 118.2(8)

loop_
_geom_bond_atom_site_label_1
_geom_bond_atom_site_label_2
_geom_bond_distance
Rh1 N2 2.203(3)
Rh1 N1 2.224(2)
Rh1 P2 2.2879(9)
Rh1 P1 2.3043(9)
Rh2 O2 2.102(2)
Rh2 O1 2.135(2)
Rh2 P3 2.1871(9)
Rh2 P4 2.2048(9)
Rh2 C12 2.481(3)
P3 C55 1.829(3)
P3 C61 1.833(4)
P3 C49 1.840(3)
P1 C25 1.829(3)
P1 C19 1.835(3)
P1 C13 1.838(3)
P2 C31 1.827(4)
P2 C43 1.830(3)
P2 C37 1.832(3)
P4 C79 1.834(3)
P4 C73 1.836(4)
P4 C67 1.840(4)
N2 C1 1.343(4)
N2 C5 1.349(4)
N1 C10 1.338(4)
N1 C6 1.348(4)
O2 C12 1.292(4)
O1 C12 1.287(4)
O3 C88 1.260(9)
O3 C87 1.287(9)
C4 C3 1.408(4)
C4 C5 1.409(4)
C4 C11 1.441(4)
C3 C2 1.385(4)
C1 C2 1.397(4)
C5 C6 1.400(4)
C11 C12 1.423(4)
C11 C7 1.429(4)
C6 C7 1.424(4)
C8 C9 1.374(5)
C8 C7 1.409(4)
C10 C9 1.406(4)
C13 C18 1.384(5)
C13 C14 1.400(5)
C25 C30 1.388(4)
C25 C26 1.398(4)
C19 C24 1.390(5)
C19 C20 1.396(5)
C18 C17 1.393(4)
C26 C27 1.380(5)
C30 C29 1.390(5)
C29 C28 1.385(5)
C17 C16 1.369(5)
C20 C21 1.385(5)
C14 C15 1.384(5)
C24 C23 1.396(5)
C15 C16 1.375(5)
C27 C28 1.388(5)
C21 C22 1.370(6)
C23 C22 1.375(6)
C31 C32 1.377(5)
C31 C35 1.405(5)
C32 C33 1.397(5)
C35 C36 1.385(6)
C33 C34 1.375(7)
C36 C34 1.370(7)
C37 C38 1.386(5)
C37 C42 1.390(5)
C42 C41 1.385(5)
C38 C39 1.397(6)
C41 C40 1.379(8)
C39 C40 1.340(8)
C43 C48 1.390(4)
C43 C44 1.392(5)
C48 C47 1.380(5)
C44 C45 1.387(5)
C45 C46 1.374(5)
C46 C47 1.376(5)
C49 C50 1.382(4)
C49 C54 1.394(4)
C52 C51 1.374(5)
C52 C53 1.375(5)
C50 C51 1.390(5)
C53 C54 1.382(5)
C55 C56 1.391(5)
C55 C60 1.394(5)
C56 C57 1.395(5)
C57 C58 1.382(7)
C59 C58 1.380(7)
C59 C60 1.391(5)
C61 C62 1.389(5)
C61 C66 1.392(5)
C62 C63 1.376(5)
C66 C65 1.382(5)
C63 C64 1.374(6)
C65 C64 1.374(5)
C67 C72 1.390(5)
C67 C68 1.401(4)
C72 C71 1.386(5)
C68 C69 1.383(5)
C70 C71 1.363(5)
C70 C69 1.381(5)
C73 C74 1.381(5)
C73 C78 1.390(5)
C74 C75 1.378(6)
C78 C77 1.375(6)
C76 C75 1.363(7)
C76 C77 1.379(7)
C79 C80 1.390(5)
C79 C84 1.394(5)
C80 C81 1.395(5)
C84 C83 1.376(5)
C81 C82 1.378(6)
C82 C83 1.369(6)
C89 C88 1.415(9)
C86 C87 1.404(5)
